data_7701673
loop_
_publ_author_name
'Shi, Jian Yun'
'Chen, Peng Yun'
'Wu, Ming Ze'
'Tian, Li'
'Liu, Zhong Yi'

_publ_section_title
;
 Synthesis of a series of hetero-multi-spin Ln<sub>2</sub>Cu<sub>3</sub>
 complexes based on a methyl-pyrazole nitronyl nitroxide radical with slow
 magnetic relaxation behaviors.
;
_journal_issue 25
_journal_name_full 'Dalton transactions (Cambridge, England : 2003)'
_journal_page_first 9187
_journal_page_last 9193
_journal_paper_doi 10.1039/c9dt00981g
_journal_volume 48
_journal_year 2019
_chemical_formula_moiety 'C52 H40 Cu1.5 Dy F36 N8 O16'
_chemical_formula_sum 'C52 H40 Cu1.5 Dy F36 N8 O16'
_chemical_formula_weight 1974.73
_space_group_crystal_system triclinic
_space_group_IT_number 2
_space_group_name_Hall '-P 1'
_space_group_name_H-M_alt 'P -1'
_atom_sites_solution_hydrogens geom
_atom_sites_solution_primary dual
_audit_block_doi 10.5517/ccdc.csd.cc21t7vz
_audit_creation_date 2018-09-28
_audit_creation_method
;
Olex2 1.2-beta
(compiled 2018.05.29 svn.r3508 for OlexSys, GUI svn.r5506)
;
_audit_update_record
;
2019-03-05 deposited with the CCDC.	2019-05-31 downloaded from the CCDC.
;
_cell_angle_alpha 94.322(2)
_cell_angle_beta 92.4181(17)
_cell_angle_gamma 95.6122(19)
_cell_formula_units_Z 2
_cell_length_a 11.9061(2)
_cell_length_b 18.3248(5)
_cell_length_c 20.3320(5)
_cell_measurement_reflns_used 16578
_cell_measurement_temperature 150.00(10)
_cell_measurement_theta_max 73.8200
_cell_measurement_theta_min 2.1550
_cell_volume 4396.66(18)
_computing_cell_refinement 'CrysAlisPro 1.171.39.46 (Rigaku OD, 2018)'
_computing_data_collection 'CrysAlisPro 1.171.39.46 (Rigaku OD, 2018)'
_computing_data_reduction 'CrysAlisPro 1.171.39.46 (Rigaku OD, 2018)'
_computing_molecular_graphics 'Olex2 (Dolomanov et al., 2009)'
_computing_publication_material 'Olex2 (Dolomanov et al., 2009)'
_computing_structure_refinement 'ShelXL (Sheldrick, 2015)'
_computing_structure_solution 'ShelXT (Sheldrick, 2015)'
_diffrn_ambient_environment N~2~
_diffrn_ambient_temperature 150.00(10)
_diffrn_detector 'CCD plate'
_diffrn_detector_area_resol_mean 5.2740
_diffrn_detector_type AtlasS2
_diffrn_measured_fraction_theta_full 1.000
_diffrn_measured_fraction_theta_max 1.000
_diffrn_measurement_details
;
List of Runs (angles in degrees, time in seconds):

  # Type    Start    End  Width  t~exp~   \w     \q     \k     \f   Frames
#--------------------------------------------------------------------------
  1  \w   -115.00 -30.00   1.00    1.00    --  -41.24 -38.00 120.00   85
  2  \w   -116.00 -18.00   1.00    1.00    --  -41.24 -38.00-150.00   98
  3  \w    -77.00  -2.00   1.00    1.00    --  -41.24 125.00 -60.00   75
  4  \w    -96.00 -65.00   1.00    1.00    --  -41.24-149.00-177.00   31
  5  \w      1.00  35.00   1.00    1.00    --   41.24 -99.00  90.00   34
  6  \w     39.00  97.00   1.00    1.00    --   41.24-125.00-180.00   58
  7  \w    114.00 178.00   1.00    3.91    --  107.08  30.00  90.00   64
  8  \w     80.00 108.00   1.00    3.91    --  107.08  30.00  90.00   28
  9  \w     71.00 133.00   1.00    3.91    --  107.08 -45.00 -90.00   62
 10  \w     45.00 107.00   1.00    3.91    --  107.08 -95.00  60.00   62
 11  \w     60.00 134.00   1.00    3.91    --  107.08 -61.00  90.00   74
 12  \w     38.00 105.00   1.00    3.91    --  107.08 -95.00-120.00   67
 13  \w     89.00 172.00   1.00    3.91    --  107.08  30.00   0.00   83
 14  \w     54.00 103.00   1.00    3.91    --  107.08  15.00 -60.00   49
 15  \w     27.00 109.00   1.00    3.91    --  107.08 -95.00 -30.00   82
 16  \w    151.00 178.00   1.00    3.91    --  107.08  15.00 -60.00   27
 17  \w     86.00 118.00   1.00    3.91    --  107.08-125.00-150.00   32
 18  \w     64.00 118.00   1.00    3.91    --  107.08-125.00 -30.00   54
 19  \w     40.00 114.00   1.00    3.91    --  107.08 -45.00  30.00   74
 20  \w     84.00 128.00   1.00    3.91    --  107.08  45.00-180.00   44
 21  \w     91.00 133.00   1.00    3.91    --  107.08 -45.00 150.00   42
;
_diffrn_measurement_device 'four-circle diffractometer'
_diffrn_measurement_device_type 'SuperNova, Dual, Cu at home/near, AtlasS2'
_diffrn_measurement_method '\w scans'
_diffrn_orient_matrix_type 'CrysAlisPro convention (1999,Acta A55,543-557)'
_diffrn_orient_matrix_UB_11 -0.0006740000
_diffrn_orient_matrix_UB_12 -0.0430159000
_diffrn_orient_matrix_UB_13 -0.0681270000
_diffrn_orient_matrix_UB_21 0.0132721000
_diffrn_orient_matrix_UB_22 0.0730107000
_diffrn_orient_matrix_UB_23 -0.0331678000
_diffrn_orient_matrix_UB_31 0.1294975000
_diffrn_orient_matrix_UB_32 0.0009276000
_diffrn_orient_matrix_UB_33 0.0068646000
_diffrn_radiation_monochromator mirror
_diffrn_radiation_probe x-ray
_diffrn_radiation_type CuK\a
_diffrn_radiation_wavelength 1.54184
_diffrn_reflns_av_R_equivalents 0.0898
_diffrn_reflns_av_unetI/netI 0.0966
_diffrn_reflns_Laue_measured_fraction_full 1.000
_diffrn_reflns_Laue_measured_fraction_max 1.000
_diffrn_reflns_limit_h_max 14
_diffrn_reflns_limit_h_min -9
_diffrn_reflns_limit_k_max 21
_diffrn_reflns_limit_k_min -21
_diffrn_reflns_limit_l_max 24
_diffrn_reflns_limit_l_min -24
_diffrn_reflns_number 30784
_diffrn_reflns_point_group_measured_fraction_full 1.000
_diffrn_reflns_point_group_measured_fraction_max 1.000
_diffrn_reflns_theta_full 67.078
_diffrn_reflns_theta_max 67.078
_diffrn_reflns_theta_min 2.182
_diffrn_source 'micro-focus sealed X-ray tube'
_diffrn_source_type 'SuperNova (Cu) X-ray Source'
_exptl_absorpt_coefficient_mu 6.131
_exptl_absorpt_correction_T_max 1.00000
_exptl_absorpt_correction_T_min 0.19754
_exptl_absorpt_correction_type multi-scan
_exptl_absorpt_process_details
;
CrysAlisPro 1.171.39.46 (Rigaku Oxford Diffraction, 2018)
Empirical absorption correction using spherical harmonics,
 implemented in SCALE3 ABSPACK scaling algorithm.
;
_exptl_crystal_colour brown
_exptl_crystal_colour_primary brown
_exptl_crystal_density_diffrn 1.492
_exptl_crystal_description block
_exptl_crystal_F_000 1939
_exptl_crystal_size_max 0.25
_exptl_crystal_size_mid 0.22
_exptl_crystal_size_min 0.2
_platon_squeeze_details
;
TITL A180926a         P -1         R = 0.09
CELL   11.9061   18.3248   20.3320     94.32     92.42     95.61
SPGR P-1
# Solvent Accessible Volume =      1138
# Electrons Found in S.A.V. =       225
# Note: Atoms in Void are Labelled as Cxxx and Qxxx for all Others
C101 0.598 0.555 0.126 !       3.99 eA-3
C102 0.624 0.492 0.114 !       3.72 eA-3
C103 0.503 0.481 0.002 !       3.59 eA-3
C104 0.542 0.032 0.483 !       3.09 eA-3
C105 0.514 0.028 0.428 !       2.91 eA-3
C106 0.532 0.461 0.060 !       2.89 eA-3
C107 0.046 1.003 0.110 !       2.82 eA-3
C108 0.953 0.021 0.115 !       2.80 eA-3
C109 0.581 0.095 0.389 !       2.69 eA-3
C110 0.589 0.556 0.051 !       2.60 eA-3
C111 0.142 0.036 0.131 !       2.35 eA-3
C112 0.842 0.990 0.087 !       2.11 eA-3
Q113 0.327 0.637 0.303 !       1.86 eA-3
C114 0.564 0.109 0.326 !       1.85 eA-3
C115 0.764 0.038 0.070 !       1.85 eA-3
Q116 0.198 0.655 0.330 !       1.80 eA-3
C117 0.250 0.022 0.123 !       1.74 eA-3
Q118 0.865 0.802 0.257 !       1.69 eA-3
C119 0.236 0.995 0.156 !       1.67 eA-3
Q120 0.875 0.788 0.228 !       1.60 eA-3
Q121 0.672 0.757 0.096 !       1.55 eA-3
Q122 0.268 0.672 0.370 !       1.52 eA-3
Q123 0.264 0.692 0.304 !       1.43 eA-3
Q124 0.234 0.371 0.339 !       1.42 eA-3
Q125 0.263 0.640 0.249 !       1.41 eA-3
Q126 0.014 0.858 0.291 !       1.31 eA-3
Q127 0.266 0.593 0.394 !       1.27 eA-3
Q128 0.971 0.867 0.302 !       1.21 eA-3
Q129 0.254 0.614 0.308 !       1.17 eA-3
Q130 0.215 0.675 0.222 !       1.10 eA-3
Q131 0.573 0.210 0.156 !       1.09 eA-3
Q132 0.266 0.718 0.228 !       1.06 eA-3
Q133 0.749 0.825 0.111 !       1.06 eA-3
Q134 0.268 0.239 0.121 !       1.03 eA-3
Q135 0.605 0.226 0.062 !       1.02 eA-3
Q136 0.232 0.429 0.425 !       0.99 eA-3
Q137 0.120 0.241 0.144 !       0.97 eA-3
Q138 0.331 0.635 0.404 !       0.96 eA-3
Q139 0.670 0.810 0.408 !       0.95 eA-3
Q140 0.016 0.810 0.198 !       0.95 eA-3
Q141 0.518 0.107 0.127 !       0.90 eA-3
Q142 0.051 0.372 0.374 !       0.86 eA-3
Q143 0.982 0.991 0.424 !       0.86 eA-3
Q144 0.733 0.778 0.421 !       0.86 eA-3
Q145 0.312 0.578 0.297 !       0.86 eA-3
Q146 0.780 0.783 0.488 !       0.79 eA-3
Q147 0.449 0.861 0.211 !       0.79 eA-3
C148 0.455 0.106 0.318 !       0.77 eA-3
C149 0.485 0.118 0.303 !       0.77 eA-3
Q150 0.920 0.583 0.418 !       0.76 eA-3
Q151 0.201 0.233 0.073 !       0.76 eA-3
Q152 0.812 0.258 0.244 !       0.75 eA-3
Q153 1.003 0.056 0.480 !       0.75 eA-3
Q154 0.798 0.186 0.214 !       0.74 eA-3
Q155 0.560 0.139 0.030 !       0.73 eA-3
Q156 0.188 0.607 0.260 !       0.72 eA-3
Q157 0.534 0.829 0.181 !       0.72 eA-3
Q158 0.824 0.824 0.095 !       0.70 eA-3
Q159 0.155 0.717 0.310 !       0.70 eA-3
Q160 0.483 0.621 0.331 !       0.70 eA-3
Q161 0.218 0.727 0.332 !       0.70 eA-3
Q162 0.064 0.980 0.493 !       0.70 eA-3
Q163 0.826 0.275 0.126 !       0.69 eA-3
Q164 0.192 0.180 0.161 !       0.67 eA-3
Q165 0.925 0.035 0.402 !       0.66 eA-3
Q166 0.342 0.704 0.356 !       0.66 eA-3
Q167 0.144 0.249 0.066 !       0.66 eA-3
Q168 0.626 0.390 0.498 !       0.65 eA-3
Q169 0.861 0.314 0.242 !       0.65 eA-3
C170 0.380 0.999 0.164 !       0.65 eA-3
Q171 0.153 0.795 0.203 !       0.65 eA-3
Q172 0.330 0.738 0.268 !       0.64 eA-3
Q173 1.000 0.524 0.218 !       0.64 eA-3
Q174 0.235 0.651 0.125 !       0.64 eA-3
Q175 0.160 0.354 0.355 !       0.64 eA-3
Q176 0.200 0.640 0.375 !       0.63 eA-3
C177 0.668 0.094 0.390 !       0.63 eA-3
Q178 0.206 0.240 0.217 !       0.62 eA-3
Q179 0.376 0.014 0.481 !       0.62 eA-3
Q180 0.363 0.531 0.294 !       0.61 eA-3
Q181 0.249 0.675 0.078 !       0.61 eA-3
Q182 0.392 0.598 0.296 !       0.61 eA-3
Q183 0.346 0.650 0.169 !       0.61 eA-3
Q184 0.281 0.403 0.416 !       0.60 eA-3
Q185 0.983 0.066 0.416 !       0.60 eA-3
Q186 0.422 0.931 0.468 !       0.60 eA-3
C187 0.435 0.959 0.128 !       0.60 eA-3
Q188 0.827 0.570 0.219 !       0.59 eA-3
Q189 0.252 0.620 0.189 !       0.59 eA-3
Q190 0.160 0.567 0.232 !       0.58 eA-3
Q191 0.316 0.567 0.402 !       0.58 eA-3
Q192 0.234 0.516 0.129 !       0.57 eA-3
Q193 0.299 0.642 0.478 !       0.57 eA-3
Q194 0.607 0.867 0.442 !       0.57 eA-3
Q195 0.372 0.552 0.279 !       0.56 eA-3
Q196 0.277 0.195 0.219 !       0.56 eA-3
C197 0.423 0.009 0.129 !       0.56 eA-3
Q198 0.269 0.222 0.226 !       0.56 eA-3
Q199 0.207 0.241 0.011 !       0.56 eA-3
;
_refine_diff_density_max 1.635
_refine_diff_density_min -2.166
_refine_diff_density_rms 0.133
_refine_ls_extinction_method none
_refine_ls_goodness_of_fit_ref 0.998
_refine_ls_hydrogen_treatment constr
_refine_ls_matrix_type full
_refine_ls_number_parameters 1043
_refine_ls_number_reflns 15698
_refine_ls_number_restraints 108
_refine_ls_restrained_S_all 1.060
_refine_ls_R_factor_all 0.0773
_refine_ls_R_factor_gt 0.0665
_refine_ls_shift/su_max 0.001
_refine_ls_shift/su_mean 0.000
_refine_ls_structure_factor_coef Fsqd
_refine_ls_weighting_details 'w=1/[\s^2^(Fo^2^)+(0.1055P)^2^] where P=(Fo^2^+2Fc^2^)/3'
_refine_ls_weighting_scheme calc
_refine_ls_wR_factor_gt 0.1664
_refine_ls_wR_factor_ref 0.1759
_reflns_Friedel_coverage 0.000
_reflns_number_gt 12922
_reflns_number_total 15698
_reflns_threshold_expression 'I > 2\s(I)'
_cod_data_source_file c9dt00981g2.cif
_cod_data_source_block a180926a_sq
_cod_original_cell_volume 4396.67(19)
_cod_original_formula_sum 'C52 H40 Cu1.50 Dy F36 N8 O16'
_cod_database_code 7701673
_shelx_shelxl_version_number 2014/7
_shelx_space_group_comment
;
The symmetry employed for this shelxl refinement is uniquely defined
by the following loop, which should always be used as a source of
symmetry information in preference to the above space-group names.
They are only intended as comments.
;
_reflns_odcompleteness_completeness 99.99
_reflns_odcompleteness_iscentric 1
_reflns_odcompleteness_theta 66.97
_olex2_refinement_description
;
1. Fixed Uiso
 At 1.2 times of:
  All C(H) groups
 At 1.5 times of:
  All C(H,H,H) groups
2. Uiso/Uaniso restraints and constraints
Uanis(F24) \\sim Ueq, Uanis(F22) \\sim Ueq, Uanis(F23) \\sim Ueq, Uanis(F15)
\\sim Ueq, Uanis(F13) \\sim Ueq, Uanis(F14) \\sim Ueq, Uanis(F26) \\sim Ueq,
Uanis(F25) \\sim Ueq, Uanis(F27) \\sim Ueq, Uanis(F28) \\sim Ueq, Uanis(F30)
\\sim Ueq, Uanis(F29) \\sim Ueq, Uanis(F9) \\sim Ueq, Uanis(F2) \\sim Ueq,
Uanis(F1) \\sim Ueq, Uanis(F3) \\sim Ueq, Uanis(F34) \\sim Ueq, Uanis(F36)
\\sim Ueq: with sigma of 0.005 and sigma for terminal atoms of 0.005
3.a Aromatic/amide H refined with riding coordinates:
 C9(H9), C10(H10), C20(H20), C21(H21), C25(H25), C30(H30), C35(H35), C40(H40),
 C45(H45), C50(H50)
3.b Idealised Me refined as rotating group:
 C4(H4A,H4B,H4C), C5(H5A,H5B,H5C), C6(H6A,H6B,H6C), C7(H7A,H7B,H7C), C11(H11A,
 H11B,H11C), C15(H15A,H15B,H15C), C16(H16A,H16B,H16C), C17(H17A,H17B,H17C),
 C18(H18A,H18B,H18C), C22(H22A,H22B,H22C)
;
_platon_squeeze_void_probe_radius 1.20
_olex2_submission_special_instructions 'No special instructions were received'
_oxdiff_exptl_absorpt_empirical_details
;
Empirical correction (ABSPACK) includes:
- Absorption correction using spherical harmonics
- Frame scaling
;
_oxdiff_exptl_absorpt_empirical_full_max 2.193
_oxdiff_exptl_absorpt_empirical_full_min 0.468

loop_
_space_group_symop_operation_xyz
'x, y, z'
'-x, -y, -z'

loop_
_atom_site_label
_atom_site_type_symbol
_atom_site_fract_x
_atom_site_fract_y
_atom_site_fract_z
_atom_site_U_iso_or_equiv
_atom_site_adp_type
_atom_site_occupancy
_atom_site_site_symmetry_order
_atom_site_calc_flag
_atom_site_refinement_flags_posn
_atom_site_refinement_flags_adp
_atom_site_refinement_flags_occupancy
Dy1 Dy 0.73787(2) 0.34815(2) 0.68976(2) 0.01865(10) Uani 1 1 d . . .
Cu1 Cu 1.0000 0.0000 0.5000 0.0219(2) Uani 1 2 d S T P
Cu2 Cu 0.79702(7) 0.76032(5) 0.85527(4) 0.02853(19) Uani 1 1 d . . .
F1 F 0.6734(3) -0.1484(3) 0.52201(19) 0.0511(10) Uani 1 1 d . U .
F2 F 0.6195(4) -0.1565(3) 0.4212(2) 0.0581(12) Uani 1 1 d . U .
F3 F 0.7550(5) -0.2170(3) 0.4544(3) 0.0747(15) Uani 1 1 d . U .
F4 F 0.7904(5) -0.0116(3) 0.2671(2) 0.0784(18) Uani 1 1 d . . .
F5 F 0.9668(4) 0.0229(3) 0.2776(2) 0.0664(14) Uani 1 1 d . . .
F6 F 0.8503(4) 0.0940(2) 0.3136(2) 0.0590(12) Uani 1 1 d . . .
F7 F 0.5031(5) 0.1102(2) 0.7079(3) 0.0693(14) Uani 1 1 d . . .
F8 F 0.3570(4) 0.1514(3) 0.7461(3) 0.0625(13) Uani 1 1 d . . .
F9 F 0.5090(4) 0.1610(3) 0.8070(2) 0.0642(13) Uani 1 1 d . U .
F10 F 0.3640(4) 0.4248(3) 0.6197(2) 0.0652(14) Uani 1 1 d . . .
F11 F 0.3916(3) 0.4759(3) 0.7185(3) 0.0603(12) Uani 1 1 d . . .
F12 F 0.2661(3) 0.3841(3) 0.6979(2) 0.0572(12) Uani 1 1 d . . .
F13 F 0.8297(5) 0.5585(3) 0.5606(2) 0.0678(13) Uani 1 1 d . U .
F14 F 0.8980(5) 0.6390(2) 0.6341(2) 0.0674(13) Uani 1 1 d . U .
F15 F 0.7203(5) 0.6024(4) 0.6268(4) 0.0891(18) Uani 1 1 d . U .
F16 F 1.1505(3) 0.5233(3) 0.7666(3) 0.0642(13) Uani 1 1 d . . .
F17 F 1.0457(4) 0.5097(3) 0.8499(2) 0.0621(13) Uani 1 1 d . . .
F18 F 1.1104(3) 0.4163(2) 0.8019(2) 0.0474(10) Uani 1 1 d . . .
F19 F 1.1503(3) 0.3536(3) 0.5594(2) 0.0591(13) Uani 1 1 d . . .
F20 F 1.0028(3) 0.3291(2) 0.49516(16) 0.0449(9) Uani 1 1 d . . .
F21 F 1.0338(4) 0.4341(2) 0.5498(2) 0.0574(12) Uani 1 1 d . . .
F22 F 1.0706(6) 0.2386(4) 0.7901(3) 0.102(2) Uani 1 1 d . U .
F23 F 0.9499(5) 0.1515(3) 0.7647(3) 0.0806(16) Uani 1 1 d . U .
F24 F 1.0924(6) 0.1656(4) 0.7078(3) 0.103(2) Uani 1 1 d . U .
F25 F 0.4100(6) 0.7363(5) 0.8772(5) 0.112(2) Uani 1 1 d . U .
F26 F 0.4504(5) 0.8469(4) 0.8549(3) 0.0871(17) Uani 1 1 d . U .
F27 F 0.4144(5) 0.8221(4) 0.9521(3) 0.0834(16) Uani 1 1 d . U .
F28 F 0.7090(6) 0.7935(4) 1.1047(3) 0.0972(19) Uani 1 1 d . U .
F29 F 0.8822(5) 0.8081(3) 1.0766(2) 0.0770(15) Uani 1 1 d . U .
F30 F 0.7964(5) 0.7014(3) 1.0743(3) 0.0722(14) Uani 1 1 d . U .
F31 F 0.7340(4) 0.7690(2) 0.6335(2) 0.0541(11) Uani 1 1 d . . .
F32 F 0.9053(4) 0.8036(3) 0.61313(19) 0.0613(12) Uani 1 1 d . . .
F33 F 0.8047(5) 0.8791(2) 0.6616(2) 0.0595(12) Uani 1 1 d . . .
F34 F 1.2030(4) 0.7782(3) 0.7672(2) 0.0657(13) Uani 1 1 d . U .
F35 F 1.1520(4) 0.6805(3) 0.8159(3) 0.0747(15) Uani 1 1 d . . .
F36 F 1.1799(3) 0.7834(3) 0.8702(2) 0.0546(11) Uani 1 1 d . U .
O1 O 0.6496(3) 0.3001(2) 0.58831(16) 0.0236(8) Uani 1 1 d . . .
O2 O 0.8119(4) 0.2448(2) 0.39128(18) 0.0354(10) Uani 1 1 d . . .
O3 O 0.6872(3) 0.3667(2) 0.79968(17) 0.0249(8) Uani 1 1 d . . .
O4 O 0.8581(4) 0.4990(3) 0.9846(2) 0.0409(11) Uani 1 1 d . . .
O5 O 0.8703(3) -0.0749(2) 0.49921(18) 0.0264(8) Uani 1 1 d . . .
O6 O 0.9642(3) 0.0225(2) 0.40915(17) 0.0236(8) Uani 1 1 d . . .
O7 O 0.6121(3) 0.2462(2) 0.71089(17) 0.0275(8) Uani 1 1 d . . .
O8 O 0.5574(3) 0.3897(2) 0.68806(18) 0.0257(8) Uani 1 1 d . . .
O9 O 0.7591(3) 0.4698(2) 0.66334(18) 0.0255(8) Uani 1 1 d . . .
O10 O 0.9011(3) 0.4084(2) 0.75148(18) 0.0271(8) Uani 1 1 d . . .
O11 O 0.8782(3) 0.3554(2) 0.61144(17) 0.0221(7) Uani 1 1 d . . .
O12 O 0.8590(3) 0.2578(2) 0.71008(17) 0.0268(8) Uani 1 1 d . . .
O13 O 0.6422(4) 0.7835(3) 0.8605(2) 0.0398(10) Uani 1 1 d . . .
O14 O 0.8175(3) 0.7629(3) 0.9513(2) 0.0349(9) Uani 1 1 d . . .
O15 O 0.7833(4) 0.7825(3) 0.7633(2) 0.0358(10) Uani 1 1 d . . .
O16 O 0.9581(3) 0.7521(2) 0.85149(19) 0.0302(9) Uani 1 1 d . . .
N1 N 0.6787(4) 0.3024(2) 0.5272(2) 0.0214(9) Uani 1 1 d . . .
N2 N 0.7533(4) 0.2759(3) 0.4336(2) 0.0250(10) Uani 1 1 d . . .
N3 N 0.8832(4) 0.0964(3) 0.5337(2) 0.0272(10) Uani 1 1 d . . .
N4 N 0.8107(4) 0.1033(2) 0.5835(2) 0.0240(9) Uani 1 1 d . . .
N5 N 0.7423(4) 0.3822(3) 0.85577(19) 0.0234(9) Uani 1 1 d . . .
N6 N 0.8228(4) 0.4445(3) 0.9443(2) 0.0300(10) Uani 1 1 d . . .
N7 N 0.6721(4) 0.5970(3) 0.7995(2) 0.0255(10) Uani 1 1 d . . .
N8 N 0.7456(4) 0.6374(3) 0.8441(2) 0.0296(10) Uani 1 1 d . . .
C1 C 0.7418(4) 0.2575(3) 0.4967(2) 0.0188(10) Uani 1 1 d . . .
C2 C 0.6201(5) 0.3484(3) 0.4813(3) 0.0254(11) Uani 1 1 d . . .
C3 C 0.6994(5) 0.3450(3) 0.4223(3) 0.0286(12) Uani 1 1 d . . .
C4 C 0.5016(5) 0.3093(4) 0.4657(4) 0.0435(16) Uani 1 1 d . . .
H4A H 0.5069 0.2622 0.4426 0.065 Uiso 1 1 calc GR . .
H4B H 0.4590 0.3385 0.4386 0.065 Uiso 1 1 calc GR . .
H4C H 0.4644 0.3027 0.5061 0.065 Uiso 1 1 calc GR . .
C5 C 0.6129(6) 0.4253(3) 0.5136(3) 0.0398(15) Uani 1 1 d . . .
H5A H 0.5641 0.4225 0.5499 0.060 Uiso 1 1 calc GR . .
H5B H 0.5832 0.4555 0.4818 0.060 Uiso 1 1 calc GR . .
H5C H 0.6870 0.4464 0.5295 0.060 Uiso 1 1 calc GR . .
C6 C 0.7953(6) 0.4080(4) 0.4267(4) 0.0420(15) Uani 1 1 d . . .
H6A H 0.8304 0.4135 0.4704 0.063 Uiso 1 1 calc GR . .
H6B H 0.7650 0.4530 0.4172 0.063 Uiso 1 1 calc GR . .
H6C H 0.8505 0.3970 0.3953 0.063 Uiso 1 1 calc GR . .
C7 C 0.6413(7) 0.3379(5) 0.3539(3) 0.0492(18) Uani 1 1 d . . .
H7A H 0.6956 0.3294 0.3214 0.074 Uiso 1 1 calc GR . .
H7B H 0.6081 0.3824 0.3464 0.074 Uiso 1 1 calc GR . .
H7C H 0.5832 0.2974 0.3508 0.074 Uiso 1 1 calc GR . .
C8 C 0.7879(4) 0.1952(3) 0.5237(2) 0.0218(10) Uani 1 1 d . . .
C9 C 0.7521(4) 0.1609(3) 0.5790(2) 0.0224(11) Uani 1 1 d . . .
H9 H 0.6977 0.1755 0.6073 0.027 Uiso 1 1 calc R . .
C10 C 0.8685(5) 0.1522(3) 0.4981(2) 0.0255(11) Uani 1 1 d . . .
H10 H 0.9072 0.1617 0.4603 0.031 Uiso 1 1 calc R . .
C11 C 0.8005(6) 0.0478(3) 0.6317(3) 0.0351(13) Uani 1 1 d . . .
H11A H 0.7754 0.0006 0.6093 0.053 Uiso 1 1 calc GR . .
H11B H 0.7467 0.0607 0.6633 0.053 Uiso 1 1 calc GR . .
H11C H 0.8727 0.0456 0.6539 0.053 Uiso 1 1 calc GR . .
C12 C 0.7719(5) 0.4494(3) 0.8834(2) 0.0237(11) Uani 1 1 d . . .
C13 C 0.7551(5) 0.3239(3) 0.9032(3) 0.0316(13) Uani 1 1 d . . .
C14 C 0.8434(6) 0.3667(3) 0.9550(3) 0.0344(13) Uani 1 1 d . . .
C15 C 0.7945(7) 0.2556(4) 0.8682(3) 0.0468(17) Uani 1 1 d . . .
H15A H 0.7346 0.2316 0.8388 0.070 Uiso 1 1 calc GR . .
H15B H 0.8146 0.2227 0.9003 0.070 Uiso 1 1 calc GR . .
H15C H 0.8590 0.2693 0.8435 0.070 Uiso 1 1 calc GR . .
C16 C 0.6380(6) 0.3069(4) 0.9303(4) 0.0490(18) Uani 1 1 d . . .
H16A H 0.6176 0.3497 0.9554 0.073 Uiso 1 1 calc GR . .
H16B H 0.6397 0.2670 0.9582 0.073 Uiso 1 1 calc GR . .
H16C H 0.5835 0.2934 0.8942 0.073 Uiso 1 1 calc GR . .
C17 C 0.9660(7) 0.3585(4) 0.9382(4) 0.055(2) Uani 1 1 d . . .
H17A H 0.9748 0.3650 0.8922 0.083 Uiso 1 1 calc GR . .
H17B H 0.9846 0.3104 0.9474 0.083 Uiso 1 1 calc GR . .
H17C H 1.0155 0.3950 0.9644 0.083 Uiso 1 1 calc GR . .
C18 C 0.8274(9) 0.3520(4) 1.0262(3) 0.063(3) Uani 1 1 d . . .
H18A H 0.8834 0.3823 1.0540 0.095 Uiso 1 1 calc GR . .
H18B H 0.8351 0.3011 1.0318 0.095 Uiso 1 1 calc GR . .
H18C H 0.7534 0.3631 1.0381 0.095 Uiso 1 1 calc GR . .
C19 C 0.7489(4) 0.5170(3) 0.8567(2) 0.0227(11) Uani 1 1 d . . .
C20 C 0.6715(4) 0.5255(3) 0.8058(2) 0.0242(11) Uani 1 1 d . . .
H20 H 0.6274 0.4879 0.7806 0.029 Uiso 1 1 calc R . .
C21 C 0.7930(5) 0.5892(3) 0.8787(3) 0.0288(12) Uani 1 1 d . . .
H21 H 0.8478 0.6013 0.9128 0.035 Uiso 1 1 calc R . .
C22 C 0.5954(6) 0.6330(4) 0.7575(3) 0.0407(15) Uani 1 1 d . . .
H22A H 0.5339 0.6479 0.7827 0.061 Uiso 1 1 calc GR . .
H22B H 0.5663 0.5993 0.7209 0.061 Uiso 1 1 calc GR . .
H22C H 0.6356 0.6755 0.7413 0.061 Uiso 1 1 calc GR . .
C23 C 0.7106(5) -0.1539(3) 0.4626(3) 0.0339(13) Uani 1 1 d . . .
C24 C 0.7994(5) -0.0901(3) 0.4510(3) 0.0257(11) Uani 1 1 d . . .
C25 C 0.7956(5) -0.0589(3) 0.3916(3) 0.0341(13) Uani 1 1 d . . .
H25 H 0.7351 -0.0736 0.3615 0.041 Uiso 1 1 calc R . .
C26 C 0.8789(5) -0.0063(3) 0.3751(3) 0.0262(11) Uani 1 1 d . . .
C27 C 0.8713(6) 0.0246(4) 0.3070(3) 0.0365(14) Uani 1 1 d . . .
C28 C 1.0431(5) 0.3630(3) 0.5533(3) 0.0289(12) Uani 1 1 d . . .
C29 C 0.9727(4) 0.3319(3) 0.6087(2) 0.0253(12) Uani 1 1 d . . .
C30 C 1.0185(5) 0.2839(3) 0.6480(3) 0.0289(12) Uani 1 1 d . . .
H30 H 1.0923 0.2730 0.6424 0.035 Uiso 1 1 calc R . .
C31 C 0.9562(5) 0.2510(3) 0.6963(2) 0.0256(12) Uani 1 1 d . . .
C32 C 1.0203(5) 0.1992(4) 0.7383(3) 0.0361(14) Uani 1 1 d . . .
C33 C 0.4688(6) 0.1645(4) 0.7464(3) 0.0414(16) Uani 1 1 d . . .
C34 C 0.5083(5) 0.2394(3) 0.7208(3) 0.0284(12) Uani 1 1 d . . .
C35 C 0.4306(5) 0.2902(4) 0.7146(3) 0.0361(14) Uani 1 1 d . . .
H35 H 0.3556 0.2765 0.7230 0.043 Uiso 1 1 calc R . .
C36 C 0.4600(4) 0.3603(3) 0.6964(2) 0.0271(12) Uani 1 1 d . . .
C37 C 0.3681(5) 0.4109(4) 0.6837(3) 0.0414(15) Uani 1 1 d . . .
C38 C 0.8232(6) 0.5820(4) 0.6228(3) 0.0400(15) Uani 1 1 d . . .
C39 C 0.8399(5) 0.5193(3) 0.6673(3) 0.0296(12) Uani 1 1 d . . .
C40 C 0.9393(5) 0.5221(4) 0.7057(3) 0.0343(14) Uani 1 1 d . . .
H40 H 0.9933 0.5621 0.7042 0.041 Uiso 1 1 calc R . .
C41 C 0.9604(5) 0.4675(3) 0.7459(3) 0.0291(12) Uani 1 1 d . . .
C42 C 1.0689(5) 0.4789(4) 0.7915(3) 0.0408(15) Uani 1 1 d . . .
C43 C 0.4646(8) 0.8014(6) 0.8987(5) 0.067(2) Uani 1 1 d . . .
C44 C 0.5916(5) 0.7903(4) 0.9114(4) 0.0425(16) Uani 1 1 d . . .
C45 C 0.6325(6) 0.7887(5) 0.9771(4) 0.0516(19) Uani 1 1 d . . .
H45 H 0.5854 0.7972 1.0116 0.062 Uiso 1 1 calc R . .
C46 C 0.7429(6) 0.7745(4) 0.9904(3) 0.0413(15) Uani 1 1 d . . .
C47 C 0.7822(7) 0.7704(6) 1.0638(4) 0.058(2) Uani 1 1 d . . .
C48 C 0.8285(6) 0.8095(4) 0.6568(3) 0.0392(15) Uani 1 1 d . . .
C49 C 0.8645(6) 0.7871(3) 0.7254(3) 0.0322(13) Uani 1 1 d . . .
C50 C 0.9759(5) 0.7768(3) 0.7379(3) 0.0314(12) Uani 1 1 d . . .
H50 H 1.0265 0.7804 0.7044 0.038 Uiso 1 1 calc R . .
C51 C 1.0137(5) 0.7609(3) 0.8011(3) 0.0279(12) Uani 1 1 d . . .
C52 C 1.1396(5) 0.7508(4) 0.8121(3) 0.0367(14) Uani 1 1 d . . .

loop_
_atom_site_aniso_label
_atom_site_aniso_U_11
_atom_site_aniso_U_22
_atom_site_aniso_U_33
_atom_site_aniso_U_23
_atom_site_aniso_U_13
_atom_site_aniso_U_12
Dy1 0.01856(16) 0.02499(17) 0.01161(14) -0.00031(10) -0.00070(10) 0.00022(11)
Cu1 0.0245(5) 0.0254(5) 0.0152(5) 0.0040(4) -0.0044(4) -0.0003(4)
Cu2 0.0254(4) 0.0375(5) 0.0227(4) 0.0067(3) -0.0031(3) 0.0014(3)
F1 0.047(2) 0.066(2) 0.0375(19) 0.0130(18) 0.0029(17) -0.0170(18)
F2 0.051(2) 0.072(3) 0.044(2) 0.0127(19) -0.0167(18) -0.027(2)
F3 0.075(3) 0.038(2) 0.111(4) 0.009(2) 0.023(3) -0.004(2)
F4 0.108(4) 0.080(3) 0.034(2) 0.026(2) -0.042(2) -0.051(3)
F5 0.073(3) 0.105(4) 0.0253(19) 0.022(2) 0.011(2) 0.014(3)
F6 0.086(3) 0.045(2) 0.048(2) 0.0226(19) -0.012(2) 0.007(2)
F7 0.099(4) 0.035(2) 0.073(3) 0.002(2) 0.028(3) -0.009(2)
F8 0.050(3) 0.059(3) 0.073(3) 0.014(2) 0.002(2) -0.028(2)
F9 0.079(3) 0.063(3) 0.045(2) 0.0198(19) -0.010(2) -0.027(2)
F10 0.036(2) 0.116(4) 0.048(2) 0.021(3) -0.0050(19) 0.023(2)
F11 0.037(2) 0.057(3) 0.085(3) -0.011(2) -0.007(2) 0.0120(19)
F12 0.0203(18) 0.082(3) 0.067(3) -0.001(2) 0.0042(18) 0.0006(19)
F13 0.102(3) 0.061(3) 0.036(2) 0.0167(19) 0.001(2) -0.020(2)
F14 0.096(3) 0.041(2) 0.060(2) 0.0137(19) -0.014(2) -0.020(2)
F15 0.085(3) 0.083(3) 0.109(4) 0.047(3) 0.014(3) 0.021(3)
F16 0.0264(19) 0.069(3) 0.092(4) 0.005(3) -0.005(2) -0.0187(19)
F17 0.049(2) 0.088(3) 0.042(2) -0.031(2) -0.0188(19) 0.009(2)
F18 0.0305(18) 0.059(3) 0.051(2) -0.0014(19) -0.0108(17) 0.0045(18)
F19 0.0205(18) 0.117(4) 0.043(2) 0.029(2) 0.0066(16) 0.004(2)
F20 0.052(2) 0.063(3) 0.0176(15) 0.0049(16) 0.0048(15) -0.0091(19)
F21 0.071(3) 0.038(2) 0.064(3) 0.0076(19) 0.036(2) -0.005(2)
F22 0.123(4) 0.103(4) 0.077(3) 0.018(3) -0.059(3) 0.013(3)
F23 0.083(3) 0.074(3) 0.092(3) 0.045(3) 0.000(3) 0.016(3)
F24 0.116(4) 0.129(4) 0.085(3) 0.038(3) 0.033(3) 0.085(3)
F25 0.073(3) 0.116(4) 0.144(5) 0.004(4) -0.008(3) 0.014(3)
F26 0.070(3) 0.120(4) 0.085(3) 0.050(3) 0.010(3) 0.039(3)
F27 0.065(3) 0.114(4) 0.082(3) 0.032(3) 0.024(3) 0.033(3)
F28 0.104(4) 0.139(4) 0.057(3) 0.008(3) 0.020(3) 0.049(3)
F29 0.094(3) 0.087(3) 0.046(2) -0.003(2) -0.014(2) 0.000(3)
F30 0.077(3) 0.086(3) 0.058(2) 0.035(2) 0.000(2) 0.009(2)
F31 0.062(3) 0.052(2) 0.044(2) 0.0209(19) -0.028(2) -0.016(2)
F32 0.070(3) 0.090(3) 0.0264(19) 0.024(2) 0.002(2) 0.003(3)
F33 0.096(4) 0.037(2) 0.046(2) 0.0231(18) -0.015(2) 0.000(2)
F34 0.045(2) 0.105(3) 0.052(2) 0.032(2) 0.0128(19) 0.008(2)
F35 0.065(3) 0.059(3) 0.103(4) 0.007(3) -0.009(3) 0.028(2)
F36 0.0366(19) 0.079(3) 0.046(2) 0.001(2) -0.0081(17) 0.0042(19)
O1 0.0275(19) 0.034(2) 0.0087(15) -0.0029(14) -0.0016(14) 0.0050(16)
O2 0.049(3) 0.045(2) 0.0146(17) 0.0032(16) 0.0039(17) 0.015(2)
O3 0.0266(19) 0.034(2) 0.0126(15) -0.0026(14) 0.0029(14) -0.0033(16)
O4 0.056(3) 0.041(2) 0.0222(19) -0.0082(18) -0.0199(19) 0.004(2)
O5 0.030(2) 0.029(2) 0.0198(17) 0.0035(15) -0.0028(15) -0.0005(16)
O6 0.0265(19) 0.0285(19) 0.0160(16) 0.0061(14) -0.0064(14) 0.0044(15)
O7 0.037(2) 0.028(2) 0.0154(16) 0.0011(14) 0.0002(15) -0.0013(16)
O8 0.027(2) 0.028(2) 0.0204(17) -0.0036(15) 0.0005(15) -0.0016(16)
O9 0.0210(18) 0.032(2) 0.0227(18) 0.0045(15) -0.0017(15) 0.0011(16)
O10 0.0261(19) 0.030(2) 0.0223(18) -0.0048(15) -0.0014(15) -0.0065(16)
O11 0.0167(17) 0.032(2) 0.0174(16) 0.0025(14) 0.0017(13) -0.0004(15)
O12 0.031(2) 0.031(2) 0.0178(17) 0.0022(15) 0.0050(15) -0.0007(16)
O13 0.026(2) 0.054(3) 0.041(2) 0.014(2) -0.0017(19) 0.0094(19)
O14 0.030(2) 0.048(3) 0.0253(19) -0.0004(18) -0.0025(17) 0.0037(19)
O15 0.034(2) 0.048(3) 0.026(2) 0.0143(18) -0.0109(18) 0.0042(19)
O16 0.0244(19) 0.043(2) 0.0242(19) 0.0099(17) -0.0020(16) 0.0039(17)
N1 0.025(2) 0.026(2) 0.0137(19) -0.0001(16) -0.0014(17) 0.0056(18)
N2 0.032(2) 0.031(2) 0.0123(19) 0.0010(17) -0.0039(17) 0.009(2)
N3 0.032(2) 0.028(2) 0.023(2) 0.0030(18) 0.0035(19) 0.008(2)
N4 0.032(2) 0.021(2) 0.019(2) 0.0029(17) 0.0012(18) 0.0024(18)
N5 0.025(2) 0.035(3) 0.0074(17) -0.0039(17) -0.0023(16) -0.0017(19)
N6 0.037(3) 0.034(3) 0.017(2) -0.0009(19) -0.0070(19) 0.000(2)
N7 0.023(2) 0.033(3) 0.020(2) 0.0049(18) -0.0085(18) 0.0007(19)
N8 0.029(2) 0.033(3) 0.024(2) 0.0023(19) -0.0102(19) -0.001(2)
C1 0.020(2) 0.024(3) 0.011(2) -0.0040(18) -0.0046(18) 0.000(2)
C2 0.023(3) 0.032(3) 0.023(2) 0.007(2) -0.010(2) 0.011(2)
C3 0.039(3) 0.033(3) 0.016(2) 0.008(2) -0.002(2) 0.008(2)
C4 0.030(3) 0.056(4) 0.044(4) 0.011(3) -0.011(3) 0.003(3)
C5 0.063(4) 0.029(3) 0.030(3) 0.002(2) 0.006(3) 0.015(3)
C6 0.041(4) 0.041(4) 0.047(4) 0.019(3) 0.008(3) 0.002(3)
C7 0.066(5) 0.063(5) 0.021(3) 0.010(3) -0.011(3) 0.021(4)
C8 0.026(3) 0.025(3) 0.013(2) 0.0016(19) -0.0052(19) 0.001(2)
C9 0.025(3) 0.025(3) 0.017(2) 0.001(2) -0.001(2) 0.003(2)
C10 0.040(3) 0.022(3) 0.015(2) 0.0026(19) 0.006(2) 0.005(2)
C11 0.046(4) 0.031(3) 0.031(3) 0.015(2) 0.004(3) 0.007(3)
C12 0.028(3) 0.034(3) 0.009(2) 0.002(2) 0.0013(19) 0.001(2)
C13 0.044(3) 0.034(3) 0.015(2) 0.000(2) 0.001(2) -0.001(3)
C14 0.048(4) 0.032(3) 0.022(3) -0.002(2) -0.008(3) 0.005(3)
C15 0.079(5) 0.036(4) 0.026(3) -0.001(3) -0.008(3) 0.018(3)
C16 0.054(4) 0.059(5) 0.035(3) 0.021(3) 0.008(3) -0.004(4)
C17 0.052(4) 0.049(4) 0.066(5) 0.004(4) -0.019(4) 0.012(4)
C18 0.123(8) 0.046(4) 0.021(3) 0.009(3) -0.015(4) 0.010(5)
C19 0.021(2) 0.031(3) 0.014(2) -0.002(2) -0.0011(19) -0.002(2)
C20 0.022(3) 0.033(3) 0.016(2) 0.001(2) -0.003(2) 0.000(2)
C21 0.028(3) 0.038(3) 0.020(2) 0.003(2) -0.006(2) 0.001(2)
C22 0.037(3) 0.042(4) 0.042(3) 0.012(3) -0.025(3) 0.004(3)
C23 0.041(3) 0.028(3) 0.030(3) 0.002(2) -0.005(3) -0.005(3)
C24 0.024(3) 0.032(3) 0.021(2) -0.002(2) 0.001(2) 0.000(2)
C25 0.036(3) 0.035(3) 0.028(3) 0.001(2) -0.010(2) -0.008(3)
C26 0.032(3) 0.026(3) 0.019(2) 0.000(2) -0.004(2) 0.004(2)
C27 0.045(4) 0.038(3) 0.023(3) 0.004(2) -0.011(3) -0.008(3)
C28 0.026(3) 0.038(3) 0.021(3) -0.001(2) 0.000(2) -0.003(2)
C29 0.021(3) 0.036(3) 0.016(2) -0.004(2) -0.002(2) -0.007(2)
C30 0.018(2) 0.045(3) 0.024(3) -0.001(2) 0.001(2) 0.006(2)
C31 0.026(3) 0.037(3) 0.013(2) -0.003(2) 0.000(2) 0.004(2)
C32 0.030(3) 0.059(4) 0.022(3) 0.005(3) -0.002(2) 0.015(3)
C33 0.051(4) 0.041(4) 0.026(3) -0.004(3) 0.003(3) -0.021(3)
C34 0.023(3) 0.041(3) 0.018(2) -0.006(2) 0.005(2) -0.010(2)
C35 0.023(3) 0.051(4) 0.030(3) -0.011(3) 0.003(2) -0.005(3)
C36 0.020(3) 0.042(3) 0.016(2) -0.008(2) -0.003(2) -0.003(2)
C37 0.026(3) 0.056(4) 0.040(3) -0.005(3) 0.002(3) 0.003(3)
C38 0.060(4) 0.029(3) 0.031(3) 0.007(2) 0.012(3) -0.003(3)
C39 0.032(3) 0.036(3) 0.020(2) -0.005(2) 0.007(2) 0.001(3)
C40 0.034(3) 0.038(3) 0.028(3) -0.002(2) 0.006(2) -0.010(3)
C41 0.030(3) 0.038(3) 0.017(2) -0.008(2) -0.002(2) 0.000(2)
C42 0.029(3) 0.050(4) 0.040(3) -0.010(3) -0.001(3) 0.000(3)
C43 0.057(5) 0.083(7) 0.070(6) 0.030(5) 0.019(5) 0.022(5)
C44 0.028(3) 0.053(4) 0.052(4) 0.021(3) 0.011(3) 0.012(3)
C45 0.041(4) 0.079(6) 0.041(4) 0.018(4) 0.011(3) 0.021(4)
C46 0.055(4) 0.041(4) 0.030(3) 0.002(3) 0.011(3) 0.012(3)
C47 0.060(5) 0.092(7) 0.028(3) 0.004(4) 0.015(3) 0.022(5)
C48 0.044(4) 0.041(4) 0.031(3) 0.014(3) -0.014(3) -0.008(3)
C49 0.047(4) 0.026(3) 0.022(3) 0.009(2) -0.002(3) -0.007(3)
C50 0.035(3) 0.034(3) 0.025(3) 0.008(2) -0.001(2) -0.003(2)
C51 0.030(3) 0.029(3) 0.024(3) 0.004(2) 0.001(2) 0.002(2)
C52 0.035(3) 0.049(4) 0.029(3) 0.011(3) 0.003(3) 0.007(3)

loop_
_atom_type_symbol
_atom_type_description
_atom_type_scat_dispersion_real
_atom_type_scat_dispersion_imag
_atom_type_scat_source
C C 0.0181 0.0091 'International Tables Vol C Tables 4.2.6.8 and 6.1.1.4'
H H 0.0000 0.0000 'International Tables Vol C Tables 4.2.6.8 and 6.1.1.4'
Cu Cu -1.9646 0.5888 'International Tables Vol C Tables 4.2.6.8 and 6.1.1.4'
Dy Dy -9.8046 9.8477 'International Tables Vol C Tables 4.2.6.8 and 6.1.1.4'
F F 0.0727 0.0534 'International Tables Vol C Tables 4.2.6.8 and 6.1.1.4'
N N 0.0311 0.0180 'International Tables Vol C Tables 4.2.6.8 and 6.1.1.4'
O O 0.0492 0.0322 'International Tables Vol C Tables 4.2.6.8 and 6.1.1.4'

loop_
_geom_angle_atom_site_label_1
_geom_angle_atom_site_label_2
_geom_angle_atom_site_label_3
_geom_angle
_geom_angle_site_symmetry_1
_geom_angle_site_symmetry_3
O1 Dy1 O3 137.27(13) . .
O1 Dy1 O7 72.72(13) . .
O1 Dy1 O8 74.42(12) . .
O1 Dy1 O10 149.59(13) . .
O1 Dy1 O11 73.62(12) . .
O1 Dy1 O12 100.90(13) . .
O3 Dy1 O7 72.92(13) . .
O3 Dy1 O8 72.38(13) . .
O3 Dy1 O10 73.07(13) . .
O3 Dy1 O11 149.09(12) . .
O3 Dy1 O12 95.33(13) . .
O7 Dy1 O10 131.42(13) . .
O7 Dy1 O11 128.66(13) . .
O8 Dy1 O7 74.20(14) . .
O8 Dy1 O10 125.23(13) . .
O8 Dy1 O11 130.30(13) . .
O9 Dy1 O1 95.92(13) . .
O9 Dy1 O3 99.19(13) . .
O9 Dy1 O7 146.94(13) . .
O9 Dy1 O8 72.83(13) . .
O9 Dy1 O10 72.32(13) . .
O9 Dy1 O11 73.76(13) . .
O9 Dy1 O12 136.08(13) . .
O11 Dy1 O10 76.15(12) . .
O12 Dy1 O7 76.98(14) . .
O12 Dy1 O8 150.89(13) . .
O12 Dy1 O10 72.78(14) . .
O12 Dy1 O11 72.67(13) . .
O5 Cu1 O5 180.0 . 2_756
O5 Cu1 N3 88.90(16) 2_756 .
O5 Cu1 N3 91.10(16) . .
O5 Cu1 N3 88.90(16) . 2_756
O5 Cu1 N3 91.10(16) 2_756 2_756
O6 Cu1 O5 87.24(15) 2_756 .
O6 Cu1 O5 92.76(15) 2_756 2_756
O6 Cu1 O5 87.24(15) . 2_756
O6 Cu1 O5 92.76(15) . .
O6 Cu1 O6 180.0 2_756 .
O6 Cu1 N3 93.79(15) 2_756 .
O6 Cu1 N3 86.21(15) . .
O6 Cu1 N3 86.21(15) 2_756 2_756
O6 Cu1 N3 93.79(15) . 2_756
N3 Cu1 N3 180.0 . 2_756
O13 Cu2 O14 92.09(19) . .
O13 Cu2 O15 85.94(19) . .
O13 Cu2 O16 171.8(2) . .
O13 Cu2 N8 92.9(2) . .
O14 Cu2 N8 93.33(18) . .
O15 Cu2 O14 166.7(2) . .
O15 Cu2 N8 99.93(18) . .
O16 Cu2 O14 87.41(17) . .
O16 Cu2 O15 92.67(17) . .
O16 Cu2 N8 95.28(18) . .
N1 O1 Dy1 133.2(3) . .
N5 O3 Dy1 134.8(3) . .
C24 O5 Cu1 123.9(4) . .
C26 O6 Cu1 123.8(4) . .
C34 O7 Dy1 132.3(4) . .
C36 O8 Dy1 134.1(4) . .
C39 O9 Dy1 134.3(4) . .
C41 O10 Dy1 132.5(4) . .
C29 O11 Dy1 132.8(3) . .
C31 O12 Dy1 132.4(4) . .
C44 O13 Cu2 125.3(4) . .
C46 O14 Cu2 124.6(4) . .
C49 O15 Cu2 124.4(4) . .
C51 O16 Cu2 124.4(4) . .
O1 N1 C1 125.5(4) . .
O1 N1 C2 120.3(4) . .
C1 N1 C2 113.0(4) . .
O2 N2 C1 125.5(5) . .
O2 N2 C3 123.0(4) . .
C1 N2 C3 111.1(4) . .
N4 N3 Cu1 132.2(3) . .
C10 N3 Cu1 122.7(3) . .
C10 N3 N4 104.7(4) . .
N3 N4 C11 119.8(5) . .
C9 N4 N3 112.3(4) . .
C9 N4 C11 127.8(5) . .
O3 N5 C12 125.2(5) . .
O3 N5 C13 120.9(4) . .
C12 N5 C13 112.5(4) . .
O4 N6 C12 124.9(5) . .
O4 N6 C14 123.5(5) . .
C12 N6 C14 111.3(4) . .
N8 N7 C22 120.5(5) . .
C20 N7 N8 111.9(4) . .
C20 N7 C22 127.2(5) . .
N7 N8 Cu2 129.9(4) . .
C21 N8 Cu2 124.1(4) . .
C21 N8 N7 105.7(5) . .
N1 C1 N2 109.3(5) . .
N1 C1 C8 126.2(5) . .
N2 C1 C8 124.4(5) . .
N1 C2 C3 99.9(4) . .
N1 C2 C4 106.4(5) . .
N1 C2 C5 110.8(5) . .
C4 C2 C3 114.2(5) . .
C5 C2 C3 114.6(5) . .
C5 C2 C4 110.2(5) . .
N2 C3 C2 100.8(4) . .
N2 C3 C6 106.7(5) . .
N2 C3 C7 109.6(5) . .
C6 C3 C2 113.5(5) . .
C7 C3 C2 115.8(5) . .
C7 C3 C6 109.6(6) . .
C2 C4 H4A 109.5 . .
C2 C4 H4B 109.5 . .
C2 C4 H4C 109.5 . .
H4A C4 H4B 109.5 . .
H4A C4 H4C 109.5 . .
H4B C4 H4C 109.5 . .
C2 C5 H5A 109.5 . .
C2 C5 H5B 109.5 . .
C2 C5 H5C 109.5 . .
H5A C5 H5B 109.5 . .
H5A C5 H5C 109.5 . .
H5B C5 H5C 109.5 . .
C3 C6 H6A 109.5 . .
C3 C6 H6B 109.5 . .
C3 C6 H6C 109.5 . .
H6A C6 H6B 109.5 . .
H6A C6 H6C 109.5 . .
H6B C6 H6C 109.5 . .
C3 C7 H7A 109.5 . .
C3 C7 H7B 109.5 . .
C3 C7 H7C 109.5 . .
H7A C7 H7B 109.5 . .
H7A C7 H7C 109.5 . .
H7B C7 H7C 109.5 . .
C9 C8 C1 126.3(5) . .
C9 C8 C10 104.5(5) . .
C10 C8 C1 128.9(5) . .
N4 C9 C8 106.7(5) . .
N4 C9 H9 126.7 . .
C8 C9 H9 126.7 . .
N3 C10 C8 111.8(5) . .
N3 C10 H10 124.1 . .
C8 C10 H10 124.1 . .
N4 C11 H11A 109.5 . .
N4 C11 H11B 109.5 . .
N4 C11 H11C 109.5 . .
H11A C11 H11B 109.5 . .
H11A C11 H11C 109.5 . .
H11B C11 H11C 109.5 . .
N5 C12 N6 108.9(5) . .
N5 C12 C19 126.4(5) . .
N6 C12 C19 124.6(5) . .
N5 C13 C14 100.1(5) . .
N5 C13 C15 110.8(4) . .
N5 C13 C16 105.8(5) . .
C15 C13 C14 114.7(6) . .
C15 C13 C16 110.9(6) . .
C16 C13 C14 113.6(5) . .
N6 C14 C13 100.4(5) . .
N6 C14 C17 106.7(5) . .
N6 C14 C18 110.0(5) . .
C17 C14 C13 113.2(5) . .
C18 C14 C13 116.0(6) . .
C18 C14 C17 109.7(7) . .
C13 C15 H15A 109.5 . .
C13 C15 H15B 109.5 . .
C13 C15 H15C 109.5 . .
H15A C15 H15B 109.5 . .
H15A C15 H15C 109.5 . .
H15B C15 H15C 109.5 . .
C13 C16 H16A 109.5 . .
C13 C16 H16B 109.5 . .
C13 C16 H16C 109.5 . .
H16A C16 H16B 109.5 . .
H16A C16 H16C 109.5 . .
H16B C16 H16C 109.5 . .
C14 C17 H17A 109.5 . .
C14 C17 H17B 109.5 . .
C14 C17 H17C 109.5 . .
H17A C17 H17B 109.5 . .
H17A C17 H17C 109.5 . .
H17B C17 H17C 109.5 . .
C14 C18 H18A 109.5 . .
C14 C18 H18B 109.5 . .
C14 C18 H18C 109.5 . .
H18A C18 H18B 109.5 . .
H18A C18 H18C 109.5 . .
H18B C18 H18C 109.5 . .
C20 C19 C12 126.8(5) . .
C20 C19 C21 104.7(5) . .
C21 C19 C12 128.4(5) . .
N7 C20 C19 107.3(5) . .
N7 C20 H20 126.4 . .
C19 C20 H20 126.4 . .
N8 C21 C19 110.4(5) . .
N8 C21 H21 124.8 . .
C19 C21 H21 124.8 . .
N7 C22 H22A 109.5 . .
N7 C22 H22B 109.5 . .
N7 C22 H22C 109.5 . .
H22A C22 H22B 109.5 . .
H22A C22 H22C 109.5 . .
H22B C22 H22C 109.5 . .
F1 C23 F2 106.0(5) . .
F1 C23 F3 108.0(6) . .
F1 C23 C24 112.2(5) . .
F2 C23 C24 112.2(5) . .
F3 C23 F2 108.5(5) . .
F3 C23 C24 109.8(5) . .
O5 C24 C23 112.6(5) . .
O5 C24 C25 128.5(5) . .
C25 C24 C23 118.9(5) . .
C24 C25 H25 119.0 . .
C24 C25 C26 122.1(5) . .
C26 C25 H25 119.0 . .
O6 C26 C25 128.9(5) . .
O6 C26 C27 111.7(5) . .
C25 C26 C27 119.4(5) . .
F4 C27 C26 112.7(5) . .
F5 C27 F4 108.0(6) . .
F5 C27 F6 107.0(6) . .
F5 C27 C26 111.3(5) . .
F6 C27 F4 107.6(6) . .
F6 C27 C26 110.1(5) . .
F19 C28 F20 107.5(5) . .
F19 C28 F21 108.4(5) . .
F19 C28 C29 113.8(5) . .
F20 C28 C29 109.0(4) . .
F21 C28 F20 106.7(5) . .
F21 C28 C29 111.3(5) . .
O11 C29 C28 113.1(5) . .
O11 C29 C30 128.2(5) . .
C30 C29 C28 118.7(5) . .
C29 C30 H30 119.5 . .
C29 C30 C31 121.0(5) . .
C31 C30 H30 119.5 . .
O12 C31 C30 128.7(6) . .
O12 C31 C32 116.1(5) . .
C30 C31 C32 115.3(5) . .
F22 C32 C31 108.4(6) . .
F23 C32 F22 103.1(6) . .
F23 C32 C31 111.4(5) . .
F24 C32 F22 109.2(7) . .
F24 C32 F23 109.4(7) . .
F24 C32 C31 114.7(5) . .
F7 C33 F8 105.7(5) . .
F7 C33 C34 110.3(5) . .
F8 C33 C34 113.0(6) . .
F9 C33 F7 109.3(7) . .
F9 C33 F8 107.8(5) . .
F9 C33 C34 110.5(5) . .
O7 C34 C33 112.5(6) . .
O7 C34 C35 128.9(6) . .
C35 C34 C33 118.6(5) . .
C34 C35 H35 118.7 . .
C36 C35 C34 122.6(5) . .
C36 C35 H35 118.7 . .
O8 C36 C35 127.3(6) . .
O8 C36 C37 112.9(5) . .
C35 C36 C37 119.8(5) . .
F10 C37 C36 109.7(5) . .
F11 C37 F10 106.6(6) . .
F11 C37 C36 110.9(5) . .
F12 C37 F10 107.5(6) . .
F12 C37 F11 107.6(5) . .
F12 C37 C36 114.2(6) . .
F13 C38 F15 104.7(7) . .
F13 C38 C39 110.0(5) . .
F14 C38 F13 106.6(5) . .
F14 C38 F15 110.2(6) . .
F14 C38 C39 114.2(6) . .
F15 C38 C39 110.7(5) . .
O9 C39 C38 113.9(5) . .
O9 C39 C40 127.2(6) . .
C40 C39 C38 118.9(6) . .
C39 C40 H40 119.0 . .
C41 C40 C39 122.0(6) . .
C41 C40 H40 119.0 . .
O10 C41 C40 127.9(5) . .
O10 C41 C42 114.1(6) . .
C40 C41 C42 118.0(6) . .
F16 C42 C41 111.9(6) . .
F17 C42 F16 107.9(6) . .
F17 C42 C41 109.5(5) . .
F18 C42 F16 107.9(5) . .
F18 C42 F17 107.2(6) . .
F18 C42 C41 112.3(5) . .
F25 C43 C44 107.8(8) . .
F26 C43 F25 108.5(10) . .
F26 C43 F27 109.2(8) . .
F26 C43 C44 112.1(7) . .
F27 C43 F25 105.1(8) . .
F27 C43 C44 113.7(8) . .
O13 C44 C43 113.0(7) . .
O13 C44 C45 128.9(6) . .
C45 C44 C43 118.1(6) . .
C44 C45 H45 120.0 . .
C46 C45 C44 120.0(6) . .
C46 C45 H45 120.0 . .
O14 C46 C45 129.0(6) . .
O14 C46 C47 113.2(6) . .
C45 C46 C47 117.8(6) . .
F28 C47 F29 110.4(8) . .
F28 C47 F30 108.4(7) . .
F28 C47 C46 112.3(7) . .
F29 C47 C46 110.3(7) . .
F30 C47 F29 105.9(7) . .
F30 C47 C46 109.4(7) . .
F31 C48 C49 110.3(5) . .
F32 C48 F31 108.4(6) . .
F32 C48 F33 107.7(5) . .
F32 C48 C49 113.8(6) . .
F33 C48 F31 106.6(6) . .
F33 C48 C49 109.7(5) . .
O15 C49 C48 112.3(6) . .
O15 C49 C50 129.2(5) . .
C50 C49 C48 118.5(5) . .
C49 C50 H50 119.9 . .
C49 C50 C51 120.3(5) . .
C51 C50 H50 119.9 . .
O16 C51 C50 129.0(5) . .
O16 C51 C52 113.3(5) . .
C50 C51 C52 117.7(5) . .
F34 C52 F35 110.5(6) . .
F34 C52 F36 106.9(6) . .
F34 C52 C51 113.6(5) . .
F35 C52 F36 105.0(6) . .
F35 C52 C51 109.8(6) . .
F36 C52 C51 110.7(5) . .

loop_
_geom_bond_atom_site_label_1
_geom_bond_atom_site_label_2
_geom_bond_distance
_geom_bond_site_symmetry_2
Dy1 O1 2.345(3) .
Dy1 O3 2.348(3) .
Dy1 O7 2.355(4) .
Dy1 O8 2.349(4) .
Dy1 O9 2.324(4) .
Dy1 O10 2.395(4) .
Dy1 O11 2.358(3) .
Dy1 O12 2.348(4) .
Cu1 O5 1.962(4) .
Cu1 O5 1.962(4) 2_756
Cu1 O6 1.962(3) 2_756
Cu1 O6 1.962(3) .
Cu1 N3 2.430(5) .
Cu1 N3 2.430(5) 2_756
Cu2 O13 1.938(4) .
Cu2 O14 1.954(4) .
Cu2 O15 1.946(4) .
Cu2 O16 1.943(4) .
Cu2 N8 2.268(5) .
F1 C23 1.305(7) .
F2 C23 1.338(8) .
F3 C23 1.319(8) .
F4 C27 1.325(7) .
F5 C27 1.308(8) .
F6 C27 1.318(8) .
F7 C33 1.327(8) .
F8 C33 1.329(9) .
F9 C33 1.310(8) .
F10 C37 1.345(9) .
F11 C37 1.337(8) .
F12 C37 1.317(8) .
F13 C38 1.313(8) .
F14 C38 1.304(8) .
F15 C38 1.320(10) .
F16 C42 1.345(8) .
F17 C42 1.328(8) .
F18 C42 1.321(9) .
F19 C28 1.306(7) .
F20 C28 1.341(7) .
F21 C28 1.326(8) .
F22 C32 1.317(9) .
F23 C32 1.311(9) .
F24 C32 1.261(8) .
F25 C43 1.335(13) .
F26 C43 1.281(11) .
F27 C43 1.312(11) .
F28 C47 1.307(9) .
F29 C47 1.323(11) .
F30 C47 1.323(11) .
F31 C48 1.334(8) .
F32 C48 1.307(8) .
F33 C48 1.330(8) .
F34 C52 1.306(8) .
F35 C52 1.318(9) .
F36 C52 1.331(8) .
O1 N1 1.307(5) .
O2 N2 1.268(6) .
O3 N5 1.290(6) .
O4 N6 1.269(6) .
O5 C24 1.263(7) .
O6 C26 1.253(7) .
O7 C34 1.256(7) .
O8 C36 1.254(7) .
O9 C39 1.252(7) .
O10 C41 1.249(7) .
O11 C29 1.245(7) .
O12 C31 1.218(7) .
O13 C44 1.223(8) .
O14 C46 1.241(8) .
O15 C49 1.262(8) .
O16 C51 1.255(7) .
N1 C1 1.307(7) .
N1 C2 1.499(7) .
N2 C1 1.361(7) .
N2 C3 1.503(7) .
N3 N4 1.364(6) .
N3 C10 1.317(7) .
N4 C9 1.328(7) .
N4 C11 1.465(7) .
N5 C12 1.322(7) .
N5 C13 1.506(8) .
N6 C12 1.369(7) .
N6 C14 1.500(8) .
N7 N8 1.356(6) .
N7 C20 1.326(8) .
N7 C22 1.461(7) .
N8 C21 1.324(8) .
C1 C8 1.448(8) .
C2 C3 1.559(8) .
C2 C4 1.528(8) .
C2 C5 1.520(8) .
C3 C6 1.537(9) .
C3 C7 1.516(8) .
C4 H4A 0.9600 .
C4 H4B 0.9600 .
C4 H4C 0.9600 .
C5 H5A 0.9600 .
C5 H5B 0.9600 .
C5 H5C 0.9600 .
C6 H6A 0.9600 .
C6 H6B 0.9600 .
C6 H6C 0.9600 .
C7 H7A 0.9600 .
C7 H7B 0.9600 .
C7 H7C 0.9600 .
C8 C9 1.391(7) .
C8 C10 1.394(8) .
C9 H9 0.9300 .
C10 H10 0.9300 .
C11 H11A 0.9600 .
C11 H11B 0.9600 .
C11 H11C 0.9600 .
C12 C19 1.436(8) .
C13 C14 1.565(8) .
C13 C15 1.516(9) .
C13 C16 1.533(9) .
C14 C17 1.532(10) .
C14 C18 1.510(9) .
C15 H15A 0.9600 .
C15 H15B 0.9600 .
C15 H15C 0.9600 .
C16 H16A 0.9600 .
C16 H16B 0.9600 .
C16 H16C 0.9600 .
C17 H17A 0.9600 .
C17 H17B 0.9600 .
C17 H17C 0.9600 .
C18 H18A 0.9600 .
C18 H18B 0.9600 .
C18 H18C 0.9600 .
C19 C20 1.384(7) .
C19 C21 1.407(8) .
C20 H20 0.9300 .
C21 H21 0.9300 .
C22 H22A 0.9600 .
C22 H22B 0.9600 .
C22 H22C 0.9600 .
C23 C24 1.537(8) .
C24 C25 1.376(9) .
C25 H25 0.9300 .
C25 C26 1.382(8) .
C26 C27 1.539(8) .
C28 C29 1.542(7) .
C29 C30 1.368(9) .
C30 H30 0.9300 .
C30 C31 1.393(8) .
C31 C32 1.555(8) .
C33 C34 1.543(9) .
C34 C35 1.383(9) .
C35 H35 0.9300 .
C35 C36 1.380(9) .
C36 C37 1.529(9) .
C38 C39 1.538(9) .
C39 C40 1.384(9) .
C40 H40 0.9300 .
C40 C41 1.374(9) .
C41 C42 1.545(9) .
C43 C44 1.559(11) .
C44 C45 1.407(11) .
C45 H45 0.9300 .
C45 C46 1.384(11) .
C46 C47 1.554(10) .
C48 C49 1.538(8) .
C49 C50 1.374(9) .
C50 H50 0.9300 .
C50 C51 1.404(8) .
C51 C52 1.537(9) .

loop_
_geom_torsion_atom_site_label_1
_geom_torsion_atom_site_label_2
_geom_torsion_atom_site_label_3
_geom_torsion_atom_site_label_4
_geom_torsion
Dy1 O1 N1 C1 85.1(6)
Dy1 O1 N1 C2 -108.3(5)
Dy1 O3 N5 C12 90.7(6)
Dy1 O3 N5 C13 -103.9(5)
Dy1 O7 C34 C33 -168.3(3)
Dy1 O7 C34 C35 8.6(8)
Dy1 O8 C36 C35 4.8(8)
Dy1 O8 C36 C37 -174.8(3)
Dy1 O9 C39 C38 160.5(4)
Dy1 O9 C39 C40 -18.5(8)
Dy1 O10 C41 C40 9.5(9)
Dy1 O10 C41 C42 -171.6(3)
Dy1 O11 C29 C28 -169.3(3)
Dy1 O11 C29 C30 10.5(8)
Dy1 O12 C31 C30 -19.9(8)
Dy1 O12 C31 C32 159.6(4)
Cu1 O5 C24 C23 176.8(4)
Cu1 O5 C24 C25 -1.0(9)
Cu1 O6 C26 C25 -1.4(8)
Cu1 O6 C26 C27 177.7(4)
Cu1 N3 N4 C9 -171.5(4)
Cu1 N3 N4 C11 5.2(7)
Cu1 N3 C10 C8 173.0(3)
Cu2 O13 C44 C43 -174.3(5)
Cu2 O13 C44 C45 5.2(12)
Cu2 O14 C46 C45 -0.7(11)
Cu2 O14 C46 C47 177.8(5)
Cu2 O15 C49 C48 -176.8(4)
Cu2 O15 C49 C50 1.4(9)
Cu2 O16 C51 C50 -1.1(9)
Cu2 O16 C51 C52 -179.7(4)
Cu2 N8 C21 C19 -175.2(4)
F1 C23 C24 O5 43.3(7)
F1 C23 C24 C25 -138.6(6)
F2 C23 C24 O5 162.5(5)
F2 C23 C24 C25 -19.5(8)
F3 C23 C24 O5 -76.7(6)
F3 C23 C24 C25 101.3(7)
F7 C33 C34 O7 -50.8(7)
F7 C33 C34 C35 132.0(6)
F8 C33 C34 O7 -168.9(5)
F8 C33 C34 C35 13.9(7)
F9 C33 C34 O7 70.1(7)
F9 C33 C34 C35 -107.1(7)
F13 C38 C39 O9 -70.5(7)
F13 C38 C39 C40 108.6(7)
F14 C38 C39 O9 169.8(5)
F14 C38 C39 C40 -11.1(8)
F15 C38 C39 O9 44.8(7)
F15 C38 C39 C40 -136.1(6)
F19 C28 C29 O11 164.4(5)
F19 C28 C29 C30 -15.4(8)
F20 C28 C29 O11 -75.7(6)
F20 C28 C29 C30 104.5(6)
F21 C28 C29 O11 41.7(6)
F21 C28 C29 C30 -138.2(6)
F25 C43 C44 O13 75.8(9)
F25 C43 C44 C45 -103.8(10)
F26 C43 C44 O13 -43.6(12)
F26 C43 C44 C45 136.8(9)
F27 C43 C44 O13 -168.1(8)
F27 C43 C44 C45 12.3(12)
F31 C48 C49 O15 -47.7(8)
F31 C48 C49 C50 133.9(6)
F32 C48 C49 O15 -169.8(5)
F32 C48 C49 C50 11.7(8)
F33 C48 C49 O15 69.5(7)
F33 C48 C49 C50 -109.0(7)
O1 N1 C1 N2 179.3(4)
O1 N1 C1 C8 2.5(8)
O1 N1 C2 C3 169.2(4)
O1 N1 C2 C4 -71.8(6)
O1 N1 C2 C5 48.0(7)
O2 N2 C1 N1 177.8(5)
O2 N2 C1 C8 -5.3(8)
O2 N2 C3 C2 168.7(5)
O2 N2 C3 C6 -72.5(6)
O2 N2 C3 C7 46.1(8)
O3 N5 C12 N6 176.2(4)
O3 N5 C12 C19 -0.1(8)
O3 N5 C13 C14 170.6(4)
O3 N5 C13 C15 49.1(7)
O3 N5 C13 C16 -71.1(6)
O4 N6 C12 N5 -177.8(5)
O4 N6 C12 C19 -1.4(9)
O4 N6 C14 C13 164.7(5)
O4 N6 C14 C17 -77.0(7)
O4 N6 C14 C18 41.9(9)
O5 C24 C25 C26 4.2(10)
O6 C26 C27 F4 171.8(6)
O6 C26 C27 F5 50.3(7)
O6 C26 C27 F6 -68.1(7)
O7 C34 C35 C36 -1.2(9)
O8 C36 C37 F10 65.1(7)
O8 C36 C37 F11 -52.4(7)
O8 C36 C37 F12 -174.1(5)
O9 C39 C40 C41 -0.2(9)
O10 C41 C42 F16 153.9(5)
O10 C41 C42 F17 -86.6(7)
O10 C41 C42 F18 32.3(7)
O11 C29 C30 C31 3.8(9)
O12 C31 C32 F22 -89.6(7)
O12 C31 C32 F23 23.1(8)
O12 C31 C32 F24 148.0(7)
O13 C44 C45 C46 -3.4(14)
O14 C46 C47 F28 170.4(7)
O14 C46 C47 F29 46.8(10)
O14 C46 C47 F30 -69.3(9)
O15 C49 C50 C51 -2.2(10)
O16 C51 C52 F34 -163.0(6)
O16 C51 C52 F35 72.7(7)
O16 C51 C52 F36 -42.7(8)
N1 C1 C8 C9 17.2(8)
N1 C1 C8 C10 -169.5(5)
N1 C2 C3 N2 22.6(5)
N1 C2 C3 C6 -91.2(5)
N1 C2 C3 C7 140.7(5)
N2 C1 C8 C9 -159.2(5)
N2 C1 C8 C10 14.2(9)
N3 N4 C9 C8 -0.7(6)
N4 N3 C10 C8 0.1(6)
N5 C12 C19 C20 15.7(9)
N5 C12 C19 C21 -169.2(5)
N5 C13 C14 N6 24.1(5)
N5 C13 C14 C17 -89.3(6)
N5 C13 C14 C18 142.6(6)
N6 C12 C19 C20 -160.0(5)
N6 C12 C19 C21 15.1(9)
N7 N8 C21 C19 -0.6(6)
N8 N7 C20 C19 -0.4(6)
C1 N1 C2 C3 -22.6(6)
C1 N1 C2 C4 96.4(6)
C1 N1 C2 C5 -143.9(5)
C1 N2 C3 C2 -18.6(6)
C1 N2 C3 C6 100.2(5)
C1 N2 C3 C7 -141.2(5)
C1 C8 C9 N4 175.4(5)
C1 C8 C10 N3 -174.9(5)
C2 N1 C1 N2 11.9(6)
C2 N1 C1 C8 -165.0(5)
C3 N2 C1 N1 5.3(6)
C3 N2 C1 C8 -177.8(5)
C4 C2 C3 N2 -90.6(6)
C4 C2 C3 C6 155.7(5)
C4 C2 C3 C7 27.5(8)
C5 C2 C3 N2 141.0(5)
C5 C2 C3 C6 27.2(7)
C5 C2 C3 C7 -100.9(7)
C9 C8 C10 N3 -0.5(6)
C10 N3 N4 C9 0.4(6)
C10 N3 N4 C11 177.1(5)
C10 C8 C9 N4 0.7(6)
C11 N4 C9 C8 -177.1(5)
C12 N5 C13 C14 -22.3(6)
C12 N5 C13 C15 -143.8(6)
C12 N5 C13 C16 96.0(6)
C12 N6 C14 C13 -21.5(6)
C12 N6 C14 C17 96.8(6)
C12 N6 C14 C18 -144.3(6)
C12 C19 C20 N7 176.1(5)
C12 C19 C21 N8 -175.6(5)
C13 N5 C12 N6 9.7(6)
C13 N5 C12 C19 -166.6(5)
C14 N6 C12 N5 8.5(6)
C14 N6 C12 C19 -175.1(5)
C15 C13 C14 N6 142.7(5)
C15 C13 C14 C17 29.3(8)
C15 C13 C14 C18 -98.8(7)
C16 C13 C14 N6 -88.3(6)
C16 C13 C14 C17 158.3(6)
C16 C13 C14 C18 30.2(9)
C20 N7 N8 Cu2 174.9(4)
C20 N7 N8 C21 0.6(6)
C20 C19 C21 N8 0.3(6)
C21 C19 C20 N7 0.1(6)
C22 N7 N8 Cu2 -12.5(8)
C22 N7 N8 C21 173.3(5)
C22 N7 C20 C19 -172.5(6)
C23 C24 C25 C26 -173.5(6)
C24 C25 C26 O6 -2.8(10)
C24 C25 C26 C27 178.1(6)
C25 C26 C27 F4 -8.9(9)
C25 C26 C27 F5 -130.4(6)
C25 C26 C27 F6 111.1(6)
C28 C29 C30 C31 -176.3(5)
C29 C30 C31 O12 1.0(9)
C29 C30 C31 C32 -178.5(5)
C30 C31 C32 F22 89.9(7)
C30 C31 C32 F23 -157.3(6)
C30 C31 C32 F24 -32.4(9)
C33 C34 C35 C36 175.5(5)
C34 C35 C36 O8 -5.7(9)
C34 C35 C36 C37 173.8(5)
C35 C36 C37 F10 -114.5(6)
C35 C36 C37 F11 128.0(6)
C35 C36 C37 F12 6.3(8)
C38 C39 C40 C41 -179.1(5)
C39 C40 C41 O10 4.2(9)
C39 C40 C41 C42 -174.6(5)
C40 C41 C42 F16 -27.2(8)
C40 C41 C42 F17 92.4(7)
C40 C41 C42 F18 -148.7(6)
C43 C44 C45 C46 176.1(8)
C44 C45 C46 O14 0.9(14)
C44 C45 C46 C47 -177.6(8)
C45 C46 C47 F28 -10.9(12)
C45 C46 C47 F29 -134.5(8)
C45 C46 C47 F30 109.5(8)
C48 C49 C50 C51 175.9(5)
C49 C50 C51 O16 2.1(10)
C49 C50 C51 C52 -179.4(6)
C50 C51 C52 F34 18.3(9)
C50 C51 C52 F35 -106.1(7)
C50 C51 C52 F36 138.6(6)

loop_
_platon_squeeze_void_nr
_platon_squeeze_void_average_x
_platon_squeeze_void_average_y
_platon_squeeze_void_average_z
_platon_squeeze_void_volume
_platon_squeeze_void_count_electrons
_platon_squeeze_void_content
1 -0.040 0.000 -0.005 889 170 ' '
2 0.500 0.500 1.000 252 55 ' '
